data_9002000
loop_
_publ_author_name
'Cruciani, G.'
'Gualtieri, A.'

_publ_section_title
;
 Dehydration dynamics of analcime by in situ synchrotron powder diffraction
 Sample at T = 298 K
;
_journal_name_full 'American Mineralogist'
_journal_page_first 112
_journal_page_last 119
_journal_volume 84
_journal_year 1999
_chemical_formula_sum 'Al1.9 H4 Na1.95 O14 Si4.1'
_chemical_name_mineral Analcime
_space_group_IT_number 142
_symmetry_space_group_name_Hall '-I 4bd 2c'
_symmetry_space_group_name_H-M 'I 41/a c d :2'
_cell_angle_alpha 90
_cell_angle_beta 90
_cell_angle_gamma 90
_cell_formula_units_Z 8
_cell_length_a 13.7295
_cell_length_b 13.7295
_cell_length_c 13.7036
_cell_volume 2583.117
_diffrn_ambient_temperature 298
_exptl_crystal_density_diffrn 2.259
_cod_original_sg_symbol_H-M 'I 41/a c d'
_cod_original_formula_sum '(Si4.1 Al1.9) Na1.95 O14 H4'
_cod_database_code 9002000

loop_
_symmetry_equiv_pos_as_xyz
x,y,z
1/2+x,1/2+y,1/2+z
1/4-y,3/4-x,3/4+z
3/4-y,1/4-x,1/4+z
1/4+y,3/4+x,3/4-z
3/4+y,1/4+x,1/4-z
1/4+y,3/4-x,1/4-z
3/4+y,1/4-x,3/4-z
1/4-y,3/4+x,1/4+z
3/4-y,1/4+x,3/4+z
1/2+x,-y,z
+x,1/2-y,1/2+z
1/2-x,y,-z
-x,1/2+y,1/2-z
1/2+x,y,1/2-z
+x,1/2+y,-z
1/2-x,-y,1/2+z
-x,1/2-y,+z
1/4+y,1/4+x,1/4+z
3/4+y,3/4+x,3/4+z
1/4-y,1/4-x,1/4-z
3/4-y,3/4-x,3/4-z
1/4-y,1/4+x,3/4-z
3/4-y,3/4+x,1/4-z
1/4+y,1/4-x,3/4+z
3/4+y,3/4-x,1/4+z
-x,y,1/2+z
1/2-x,1/2+y,+z
x,-y,1/2-z
1/2+x,1/2-y,-z
-x,-y,-z
1/2-x,1/2-y,1/2-z

loop_
_atom_site_label
_atom_site_type_symbol
_atom_site_fract_x
_atom_site_fract_y
_atom_site_fract_z
_atom_site_occupancy
_atom_site_U_iso_or_equiv
_atom_site_attached_hydrogens
_atom_site_symmetry_multiplicity
_atom_site_Wyckoff_symbol
Si1 Si 0.12430 0.16090 0.41410 0.57500 0.03800 . 32 g
Al1 Al 0.12430 0.16090 0.41410 0.42500 0.03800 . 32 g
Si2 Si 0.16190 0.41190 0.12500 0.90000 0.03900 . 16 f
Al2 Al 0.16190 0.41190 0.12500 0.10000 0.03900 . 16 f
Na1 Na 0.13430 0.00000 0.25000 0.86000 0.08300 . 16 e
Na2 Na 0.00000 0.25000 0.12500 0.23000 0.08300 . 8 b
O1 O 0.09900 0.37340 0.21880 1.00000 0.02400 . 32 g
O2 O 0.22190 0.11200 0.36270 1.00000 0.05500 . 32 g
O3 O 0.35820 0.21790 0.10520 1.00000 0.03800 . 32 g
Wat O 0.11650 0.13350 0.12500 1.00000 0.06900 2 16 f

_database_code_amcsd 0002062
